data_2217811
loop_
_publ_author_name
'Nirmala, Joseph'
'Unnikrishnan, N. V.'
'Asokan, C. V.'
'Anabha, E. R.'
'Sudarsanakumar, C.'

_publ_section_title
;
 2-[2-(4-Methylbenzoyl)-3,3-bis(methylsulfanyl)prop-2-enylidene]malononitrile
;
_journal_coeditor_code PV2055
_journal_issue 3
_journal_name_full 'Acta Crystallographica Section E'
_journal_page_first o592
_journal_paper_doi 10.1107/S1600536808004054
_journal_volume 64
_journal_year 2008
_chemical_formula_iupac 'C16 H14 N2 O S2'
_chemical_formula_moiety 'C16 H14 N2 O S2'
_chemical_formula_sum 'C16 H14 N2 O S2'
_chemical_formula_weight 314.41
_chemical_name_systematic
;
2-[2-(4-Methylbenzoyl)-3,3-bis(methylsulfanyl)prop-2-enylidene]malononitrile
;
_space_group_IT_number 5
_symmetry_cell_setting monoclinic
_symmetry_space_group_name_Hall 'C 2y'
_symmetry_space_group_name_H-M 'C 1 2 1'
_atom_sites_solution_hydrogens geom
_atom_sites_solution_primary direct
_atom_sites_solution_secondary difmap
_audit_creation_method SHELXL-97
_cell_angle_alpha 90.00
_cell_angle_beta 110.09(2)
_cell_angle_gamma 90.00
_cell_formula_units_Z 4
_cell_length_a 16.6050(13)
_cell_length_b 10.760(2)
_cell_length_c 9.905(2)
_cell_measurement_reflns_used 4224
_cell_measurement_temperature 295(2)
_cell_measurement_theta_max 25.5
_cell_measurement_theta_min 3.47
_cell_volume 1662.0(5)
_computing_cell_refinement 'SCALEPACK (Otwinowski & Minor, 1997)'
_computing_data_collection 'XPRESS (Mac Science, 2002)'
_computing_data_reduction 'SCALEPACK and DENZO (Otwinowski & Minor, 1997)'
_computing_molecular_graphics 'PLATON (Spek, 2003) and ORTEPII (Johnson, 1976)'
_computing_publication_material 'SHELXL97 (Sheldrick, 2008) and PLATON (Spek, 2003)'
_computing_structure_refinement 'SHELXL97 (Sheldrick, 2008)'
_computing_structure_solution 'SHELXS97 (Sheldrick, 2008)'
_diffrn_ambient_temperature 295(2)
_diffrn_detector_area_resol_mean 10.0
_diffrn_measured_fraction_theta_full 0.460
_diffrn_measured_fraction_theta_max 0.460
_diffrn_measurement_device_type 'MacScience DIPLabo 32001'
_diffrn_measurement_method \w
_diffrn_radiation_monochromator graphite
_diffrn_radiation_source 'fine-focus sealed tube'
_diffrn_radiation_type MoK\a
_diffrn_radiation_wavelength 0.71070
_diffrn_reflns_av_R_equivalents 0.0350
_diffrn_reflns_av_sigmaI/netI 0.0361
_diffrn_reflns_limit_h_max 20
_diffrn_reflns_limit_h_min -20
_diffrn_reflns_limit_k_max 11
_diffrn_reflns_limit_k_min -11
_diffrn_reflns_limit_l_max 11
_diffrn_reflns_limit_l_min -11
_diffrn_reflns_number 4433
_diffrn_reflns_theta_full 25.50
_diffrn_reflns_theta_max 25.50
_diffrn_reflns_theta_min 3.47
_diffrn_standards_decay_% 0
_diffrn_standards_number 0
_exptl_absorpt_coefficient_mu 0.320
_exptl_absorpt_correction_type none
_exptl_crystal_colour 'pale yellow'
_exptl_crystal_density_diffrn 1.257
_exptl_crystal_density_method 'not measured'
_exptl_crystal_description block
_exptl_crystal_F_000 656
_exptl_crystal_size_max 0.25
_exptl_crystal_size_mid 0.25
_exptl_crystal_size_min 0.20
_refine_diff_density_max 0.296
_refine_diff_density_min -0.282
_refine_ls_abs_structure_details 'Flack (1983)'
_refine_ls_abs_structure_Flack 0.11(12)
_refine_ls_extinction_coef 0.015(3)
_refine_ls_extinction_expression Fc^*^=kFc[1+0.001xFc^2^\l^3^/sin(2\q)]^-1/4^
_refine_ls_extinction_method 'SHELXL97 (Sheldrick, 2008)'
_refine_ls_goodness_of_fit_ref 1.107
_refine_ls_hydrogen_treatment constr
_refine_ls_matrix_type full
_refine_ls_number_parameters 194
_refine_ls_number_reflns 2717
_refine_ls_number_restraints 1
_refine_ls_restrained_S_all 1.107
_refine_ls_R_factor_all 0.0513
_refine_ls_R_factor_gt 0.0488
_refine_ls_shift/su_max 0.000
_refine_ls_shift/su_mean 0.000
_refine_ls_structure_factor_coef Fsqd
_refine_ls_weighting_details 'calc w=1/[\s^2^(Fo^2^)+(0.1066P)^2^+0.5386P] where P=(Fo^2^+2Fc^2^)/3'
_refine_ls_weighting_scheme calc
_refine_ls_wR_factor_gt 0.1502
_refine_ls_wR_factor_ref 0.1562
_reflns_number_gt 2583
_reflns_number_total 2717
_reflns_threshold_expression I>2\s(I)
_cod_data_source_file pv2055.cif
_cod_data_source_block I
_cod_original_sg_symbol_H-M 'C 2'
_cod_database_code 2217811
_cod_database_fobs_code 2217811

loop_
_symmetry_equiv_pos_as_xyz
'x, y, z'
'-x, y, -z'
'x+1/2, y+1/2, z'
'-x+1/2, y+1/2, -z'

loop_
_atom_site_type_symbol
_atom_site_label
_atom_site_fract_x
_atom_site_fract_y
_atom_site_fract_z
_atom_site_U_iso_or_equiv
_atom_site_adp_type
_atom_site_calc_flag
_atom_site_refinement_flags
_atom_site_occupancy
S S1 0.33194(6) 0.02065(9) 0.76965(9) 0.0543(3) Uani d . 1
S S2 0.16024(7) -0.08895(12) 0.75086(11) 0.0689(4) Uani d . 1
C C5 0.1681(2) -0.0204(3) 1.1171(4) 0.0458(8) Uani d . 1
C C13 0.3562(2) 0.0395(4) 1.0845(3) 0.0471(7) Uani d . 1
H H13 0.3801 0.0925 1.0344 0.057 Uiso calc R 1
C C9 0.2833(2) -0.0289(3) 0.9991(3) 0.0430(7) Uani d . 1
C C8 0.2276(2) -0.0956(4) 1.0693(3) 0.0471(8) Uani d . 1
C C14 0.3959(2) 0.0379(4) 1.2301(3) 0.0508(8) Uani d . 1
C C10 0.2604(2) -0.0317(3) 0.8523(4) 0.0468(7) Uani d . 1
O O1 0.2346(2) -0.2092(3) 1.0871(3) 0.0680(8) Uani d . 1
C C4 0.1194(3) -0.0773(4) 1.1895(5) 0.0622(10) Uani d . 1
H H4 0.1228 -0.1628 1.2041 0.075 Uiso calc R 1
C C6 0.1602(3) 0.1060(4) 1.0927(5) 0.0592(10) Uani d . 1
H H6 0.1916 0.1447 1.0428 0.071 Uiso calc R 1
C C16 0.4673(2) 0.1193(4) 1.2927(4) 0.0553(9) Uani d . 1
C C15 0.3732(3) -0.0373(4) 1.3306(4) 0.0588(10) Uani d . 1
C C3 0.0660(3) -0.0065(5) 1.2394(5) 0.0716(12) Uani d . 1
H H3 0.0341 -0.0452 1.2882 0.086 Uiso calc R 1
C C2 0.0592(3) 0.1204(6) 1.2184(5) 0.0729(13) Uani d . 1
N N1 0.3560(3) -0.0944(5) 1.4132(4) 0.0905(14) Uani d . 1
N N2 0.5237(3) 0.1858(5) 1.3400(5) 0.0795(12) Uani d . 1
C C11 0.2658(3) 0.1102(5) 0.6206(5) 0.0724(12) Uani d . 1
H H11A 0.2391 0.0562 0.5405 0.109 Uiso calc R 1
H H11B 0.3003 0.1705 0.5942 0.109 Uiso calc R 1
H H11C 0.2223 0.1521 0.6470 0.109 Uiso calc R 1
C C12 0.1815(4) -0.1799(6) 0.6150(5) 0.0828(15) Uani d . 1
H H12A 0.1970 -0.1258 0.5508 0.124 Uiso calc R 1
H H12B 0.1311 -0.2261 0.5620 0.124 Uiso calc R 1
H H12C 0.2278 -0.2364 0.6595 0.124 Uiso calc R 1
C C7 0.1061(3) 0.1753(5) 1.1419(6) 0.0738(13) Uani d . 1
H H7 0.1008 0.2602 1.1236 0.089 Uiso calc R 1
C C1 0.0013(5) 0.2004(8) 1.2746(9) 0.105(2) Uani d . 1
H H1A -0.0539 0.1616 1.2510 0.157 Uiso calc R 1
H H1B -0.0052 0.2812 1.2311 0.157 Uiso calc R 1
H H1C 0.0267 0.2085 1.3771 0.157 Uiso calc R 1

loop_
_atom_site_aniso_label
_atom_site_aniso_U_11
_atom_site_aniso_U_22
_atom_site_aniso_U_33
_atom_site_aniso_U_12
_atom_site_aniso_U_13
_atom_site_aniso_U_23
S1 0.0555(5) 0.0664(6) 0.0453(5) -0.0047(4) 0.0227(4) -0.0002(4)
S2 0.0532(5) 0.0949(9) 0.0551(5) -0.0188(5) 0.0141(4) -0.0181(5)
C5 0.0452(17) 0.046(2) 0.0481(17) -0.0059(12) 0.0189(14) -0.0031(13)
C13 0.0479(16) 0.054(2) 0.0413(16) -0.0045(14) 0.0172(13) -0.0025(13)
C9 0.0473(17) 0.0434(18) 0.0393(15) -0.0042(12) 0.0162(13) -0.0027(11)
C8 0.0526(18) 0.049(2) 0.0410(16) -0.0073(14) 0.0176(14) -0.0026(13)
C14 0.0494(17) 0.063(2) 0.0405(15) 0.0010(16) 0.0163(13) -0.0063(15)
C10 0.0491(18) 0.0487(19) 0.0456(17) -0.0060(13) 0.0202(14) -0.0053(13)
O1 0.090(2) 0.0475(19) 0.081(2) -0.0027(14) 0.0481(17) -0.0039(13)
C4 0.062(2) 0.062(3) 0.072(2) 0.0035(18) 0.036(2) 0.0115(19)
C6 0.053(2) 0.052(3) 0.077(3) -0.0072(15) 0.0284(19) -0.0051(17)
C16 0.0472(19) 0.071(2) 0.0447(18) -0.0072(17) 0.0118(15) -0.0098(16)
C15 0.062(2) 0.065(3) 0.0454(18) -0.0017(17) 0.0130(16) -0.0001(17)
C3 0.069(3) 0.076(4) 0.085(3) 0.0031(19) 0.047(2) 0.010(2)
C2 0.052(2) 0.090(4) 0.079(3) -0.002(2) 0.026(2) -0.024(2)
N1 0.104(3) 0.112(4) 0.052(2) -0.021(3) 0.023(2) 0.015(2)
N2 0.062(2) 0.105(4) 0.065(2) -0.020(2) 0.0144(19) -0.016(2)
C11 0.083(3) 0.077(3) 0.056(2) -0.003(2) 0.024(2) 0.016(2)
C12 0.089(3) 0.096(4) 0.060(3) -0.033(3) 0.022(2) -0.026(2)
C7 0.071(3) 0.052(3) 0.107(4) -0.0002(18) 0.041(3) -0.010(2)
C1 0.090(4) 0.104(5) 0.140(6) -0.002(3) 0.065(4) -0.036(4)

loop_
_atom_type_symbol
_atom_type_description
_atom_type_scat_dispersion_real
_atom_type_scat_dispersion_imag
_atom_type_scat_source
C C 0.0033 0.0016 'International Tables Vol C Tables 4.2.6.8 and 6.1.1.4'
H H 0.0000 0.0000 'International Tables Vol C Tables 4.2.6.8 and 6.1.1.4'
O O 0.0106 0.0060 'International Tables Vol C Tables 4.2.6.8 and 6.1.1.4'
N N 0.0061 0.0033 'International Tables Vol C Tables 4.2.6.8 and 6.1.1.4'
S S 0.1246 0.1234 'International Tables Vol C Tables 4.2.6.8 and 6.1.1.4'

loop_
_geom_angle_atom_site_label_1
_geom_angle_atom_site_label_2
_geom_angle_atom_site_label_3
_geom_angle
_geom_angle_publ_flag
C10 S1 C11 103.7(2) no
C10 S2 C12 103.4(2) no
C6 C5 C4 119.2(4) no
C6 C5 C8 121.2(3) no
C4 C5 C8 119.6(3) no
C14 C13 C9 128.7(3) no
C14 C13 H13 115.6 no
C9 C13 H13 115.6 no
C10 C9 C13 120.8(3) no
C10 C9 C8 119.1(3) no
C13 C9 C8 120.1(3) no
O1 C8 C5 122.6(3) no
O1 C8 C9 119.4(3) no
C5 C8 C9 118.0(3) no
C13 C14 C15 126.6(3) no
C13 C14 C16 118.5(3) no
C15 C14 C16 115.0(3) no
C9 C10 S2 118.9(3) no
C9 C10 S1 120.2(3) no
S2 C10 S1 120.88(19) no
C3 C4 C5 119.9(4) no
C3 C4 H4 120.1 no
C5 C4 H4 120.1 no
C5 C6 C7 120.3(4) no
C5 C6 H6 119.9 no
C7 C6 H6 119.9 no
N2 C16 C14 178.5(5) ?
N1 C15 C14 178.0(5) ?
C2 C3 C4 121.4(4) no
C2 C3 H3 119.3 no
C4 C3 H3 119.3 no
C3 C2 C7 118.0(4) no
C3 C2 C1 122.0(5) no
C7 C2 C1 119.9(6) no
S1 C11 H11A 109.5 no
S1 C11 H11B 109.5 no
H11A C11 H11B 109.5 no
S1 C11 H11C 109.5 no
H11A C11 H11C 109.5 no
H11B C11 H11C 109.5 no
S2 C12 H12A 109.5 no
S2 C12 H12B 109.5 no
H12A C12 H12B 109.5 no
S2 C12 H12C 109.5 no
H12A C12 H12C 109.5 no
H12B C12 H12C 109.5 no
C6 C7 C2 121.2(5) no
C6 C7 H7 119.4 no
C2 C7 H7 119.4 no
C2 C1 H1A 109.5 no
C2 C1 H1B 109.5 no
H1A C1 H1B 109.5 no
C2 C1 H1C 109.5 no
H1A C1 H1C 109.5 no
H1B C1 H1C 109.5 no

loop_
_geom_bond_atom_site_label_1
_geom_bond_atom_site_label_2
_geom_bond_distance
_geom_bond_publ_flag
S1 C10 1.751(3) no
S1 C11 1.790(5) ?
S2 C10 1.734(3) ?
S2 C12 1.795(5) ?
C5 C6 1.379(6) no
C5 C4 1.393(5) no
C5 C8 1.475(5) ?
C13 C14 1.364(5) ?
C13 C9 1.421(5) ?
C13 H13 0.9300 no
C9 C10 1.372(5) ?
C9 C8 1.515(4) ?
C8 O1 1.235(5) no
C14 C15 1.430(6) no
C14 C16 1.433(5) no
C4 C3 1.383(6) no
C4 H4 0.9300 no
C6 C7 1.380(6) no
C6 H6 0.9300 no
C16 N2 1.142(6) ?
C15 N1 1.135(6) ?
C3 C2 1.381(8) no
C3 H3 0.9300 no
C2 C7 1.390(7) no
C2 C1 1.531(7) no
C11 H11A 0.9600 no
C11 H11B 0.9600 no
C11 H11C 0.9600 no
C12 H12A 0.9600 no
C12 H12B 0.9600 no
C12 H12C 0.9600 no
C7 H7 0.9300 no
C1 H1A 0.9600 no
C1 H1B 0.9600 no
C1 H1C 0.9600 no

loop_
_geom_hbond_atom_site_label_D
_geom_hbond_atom_site_label_H
_geom_hbond_atom_site_label_A
_geom_hbond_site_symmetry_A
_geom_hbond_distance_DH
_geom_hbond_distance_HA
_geom_hbond_distance_DA
_geom_hbond_angle_DHA
C12 H12B N2 3_444 0.96 2.49 3.3871 155

loop_
_geom_torsion_atom_site_label_1
_geom_torsion_atom_site_label_2
_geom_torsion_atom_site_label_3
_geom_torsion_atom_site_label_4
_geom_torsion
_geom_torsion_publ_flag
C14 C13 C9 C10 -169.0(4) ?
C14 C13 C9 C8 13.6(6) no
C6 C5 C8 O1 -178.5(4) no
C4 C5 C8 O1 2.1(6) no
C6 C5 C8 C9 3.1(5) no
C4 C5 C8 C9 -176.3(3) no
C10 C9 C8 O1 80.2(5) no
C13 C9 C8 O1 -102.4(4) no
C10 C9 C8 C5 -101.3(4) no
C13 C9 C8 C5 76.1(4) no
C9 C13 C14 C15 1.7(6) ?
C9 C13 C14 C16 -177.8(4) no
C13 C9 C10 S2 -167.0(3) no
C8 C9 C10 S2 10.4(5) no
C13 C9 C10 S1 13.6(5) ?
C8 C9 C10 S1 -169.0(3) no
C12 S2 C10 C9 -138.8(3) no
C12 S2 C10 S1 40.6(3) no
C11 S1 C10 C9 -136.9(3) no
C11 S1 C10 S2 43.7(3) no
C6 C5 C4 C3 -1.9(6) no
C8 C5 C4 C3 177.5(4) no
C4 C5 C6 C7 1.3(7) no
C8 C5 C6 C7 -178.1(4) no
C5 C4 C3 C2 0.5(7) no
C4 C3 C2 C7 1.6(8) no
C4 C3 C2 C1 -179.2(5) no
C5 C6 C7 C2 0.9(8) no
C3 C2 C7 C6 -2.3(8) no
C1 C2 C7 C6 178.5(5) no

loop_
_cod_related_entry_id
_cod_related_entry_database
_cod_related_entry_code
1 ChemSpider 21118793
